data_4512850
loop_
_publ_author_name
'Phukan, Nithi'
'Baruah, Jubaraj B.'

_publ_section_title
;
 Polymorphs of Thiazole-Derived Imines Connected to Hydroxyaromatics
;
_journal_issue 4
_journal_name_full 'Crystal Growth &amp; Design'
_journal_page_first 1843
_journal_paper_doi 10.1021/cg501882v
_journal_volume 15
_journal_year 2015
_chemical_formula_sum 'C15 H12 N2 O S'
_chemical_formula_weight 268.33
_chemical_name_systematic
; 
 ? 
;
_space_group_IT_number 2
_symmetry_cell_setting triclinic
_symmetry_space_group_name_Hall '-P 1'
_symmetry_space_group_name_H-M 'P -1'
_atom_sites_solution_hydrogens geom
_atom_sites_solution_primary direct
_atom_sites_solution_secondary difmap
_audit_creation_method SHELXL-97
_cell_angle_alpha 88.491(3)
_cell_angle_beta 86.540(3)
_cell_angle_gamma 81.432(2)
_cell_formula_units_Z 2
_cell_length_a 4.1718(2)
_cell_length_b 10.9716(4)
_cell_length_c 14.1852(5)
_cell_measurement_temperature 296(2)
_cell_volume 640.76(4)
_computing_structure_refinement 'SHELXL-97 (Sheldrick, 1997)'
_computing_structure_solution 'SHELXS-97 (Sheldrick, 1990)'
_diffrn_ambient_temperature 296(2)
_diffrn_measured_fraction_theta_full 0.990
_diffrn_measured_fraction_theta_max 0.990
_diffrn_radiation_monochromator graphite
_diffrn_radiation_source 'fine-focus sealed tube'
_diffrn_radiation_type MoK\a
_diffrn_radiation_wavelength 0.71073
_diffrn_reflns_av_R_equivalents 0.0292
_diffrn_reflns_av_sigmaI/netI 0.0279
_diffrn_reflns_limit_h_max 4
_diffrn_reflns_limit_h_min -4
_diffrn_reflns_limit_k_max 13
_diffrn_reflns_limit_k_min -13
_diffrn_reflns_limit_l_max 16
_diffrn_reflns_limit_l_min -16
_diffrn_reflns_number 8619
_diffrn_reflns_theta_full 25.25
_diffrn_reflns_theta_max 25.25
_diffrn_reflns_theta_min 1.44
_exptl_absorpt_coefficient_mu 0.245
_exptl_absorpt_correction_T_max 0.971
_exptl_absorpt_correction_T_min 0.932
_exptl_absorpt_correction_type multi-scan
_exptl_absorpt_process_details multi-scan
_exptl_crystal_colour red
_exptl_crystal_density_diffrn 1.391
_exptl_crystal_density_method 'not measured'
_exptl_crystal_description needle
_exptl_crystal_F_000 280
_exptl_crystal_size_max 0.32
_exptl_crystal_size_mid 0.24
_exptl_crystal_size_min 0.12
_refine_diff_density_max 0.133
_refine_diff_density_min -0.186
_refine_diff_density_rms 0.033
_refine_ls_extinction_method none
_refine_ls_goodness_of_fit_ref 1.035
_refine_ls_hydrogen_treatment mixed
_refine_ls_matrix_type full
_refine_ls_number_parameters 209
_refine_ls_number_reflns 2277
_refine_ls_number_restraints 0
_refine_ls_restrained_S_all 1.035
_refine_ls_R_factor_all 0.0549
_refine_ls_R_factor_gt 0.0380
_refine_ls_shift/su_max 0.001
_refine_ls_shift/su_mean 0.000
_refine_ls_structure_factor_coef Fsqd
_refine_ls_weighting_details 'calc w=1/[\s^2^(Fo^2^)+(0.0100P)^2^+0.3000P] where P=(Fo^2^+2Fc^2^)/3'
_refine_ls_weighting_scheme calc
_refine_ls_wR_factor_gt 0.0678
_refine_ls_wR_factor_ref 0.0730
_reflns_number_gt 1634
_reflns_number_total 2277
_reflns_threshold_expression >2sigma(I)
_cod_data_source_file cg501882v_si_002.cif
_cod_data_source_block 2a
_cod_depositor_comments
;
The following automatic conversions were performed:

'_symmetry_cell_setting' value 'Triclinic' changed to 'triclinic'
according to
/usr/data/users/saulius/crontab/automatic-downloads/rss-feeds/ACS/lib/dictionaries/cif_core.dic
dictionary named 'cif_core.dic' version 2.4.2 from 2011-04-26.

Automatic conversion script
Id: cif_fix_values 3105 2015-03-04 15:46:00Z robertas 

 Adding full bibliography for 4512848--4512851.cif.
;
_cod_original_sg_symbol_H-M 'P-1   '
_cod_database_code 4512850

loop_
_symmetry_equiv_pos_as_xyz
'x, y, z'
'-x, -y, -z'

loop_
_atom_site_label
_atom_site_type_symbol
_atom_site_fract_x
_atom_site_fract_y
_atom_site_fract_z
_atom_site_U_iso_or_equiv
_atom_site_adp_type
_atom_site_occupancy
_atom_site_symmetry_multiplicity
_atom_site_calc_flag
_atom_site_refinement_flags
S1 S 1.19530(16) 1.12161(5) 0.06782(4) 0.0610(2) Uani 1 1 d .
C6 C 0.7241(5) 0.80313(17) 0.27577(14) 0.0445(5) Uani 1 1 d .
C5 C 0.8179(5) 0.92345(19) 0.25956(15) 0.0468(5) Uani 1 1 d .
C15 C 0.5254(5) 0.77655(17) 0.35809(14) 0.0445(5) Uani 1 1 d .
C10 C 0.4548(5) 0.65473(18) 0.37370(15) 0.0500(5) Uani 1 1 d .
C7 C 0.8362(5) 0.70899(19) 0.21216(15) 0.0522(5) Uani 1 1 d .
C11 C 0.2632(6) 0.6271(2) 0.45430(18) 0.0617(6) Uani 1 1 d .
C14 C 0.3932(5) 0.8653(2) 0.42561(15) 0.0523(6) Uani 1 1 d .
C9 C 0.5810(6) 0.5631(2) 0.30708(18) 0.0602(6) Uani 1 1 d .
C8 C 0.7622(6) 0.5885(2) 0.22932(18) 0.0604(6) Uani 1 1 d .
C13 C 0.2116(6) 0.8350(2) 0.50340(18) 0.0624(6) Uani 1 1 d .
C12 C 0.1455(6) 0.7142(2) 0.51852(19) 0.0658(7) Uani 1 1 d .
C2 C 1.2774(5) 1.25430(19) 0.11757(16) 0.0542(6) Uani 1 1 d .
C4 C 1.0902(5) 1.06609(18) 0.17801(14) 0.0493(5) Uani 1 1 d .
C3 C 1.2242(7) 1.2439(2) 0.21108(18) 0.0699(7) Uani 1 1 d .
C1 C 1.3885(6) 1.3582(2) 0.05983(17) 0.0687(7) Uani 1 1 d .
H1A H 1.4251 1.4222 0.1009 0.103 Uiso 1 1 calc R
H1B H 1.2249 1.3903 0.0173 0.103 Uiso 1 1 calc R
H1C H 1.5867 1.3285 0.0243 0.103 Uiso 1 1 calc R
O1 O 1.0196(4) 0.72678(16) 0.13333(11) 0.0686(5) Uani 1 1 d .
N2 N 0.9922(4) 0.94963(15) 0.18529(12) 0.0513(5) Uani 1 1 d .
N1 N 1.1183(5) 1.13753(17) 0.24730(13) 0.0683(6) Uani 1 1 d .
H3 H 1.252(6) 1.307(2) 0.2561(16) 0.083(8) Uiso 1 1 d .
H5 H 0.745(5) 0.9871(17) 0.3088(13) 0.054(6) Uiso 1 1 d .
H14 H 0.430(5) 0.9505(18) 0.4165(13) 0.053(6) Uiso 1 1 d .
H13 H 0.126(5) 0.897(2) 0.5503(15) 0.071(7) Uiso 1 1 d .
H12 H 0.012(6) 0.696(2) 0.5756(16) 0.074(7) Uiso 1 1 d .
H11 H 0.221(5) 0.546(2) 0.4631(15) 0.073(7) Uiso 1 1 d .
H9 H 0.535(5) 0.482(2) 0.3191(14) 0.069(7) Uiso 1 1 d .
H8 H 0.844(5) 0.528(2) 0.1831(15) 0.068(7) Uiso 1 1 d .
H1 H 1.048(8) 0.809(3) 0.133(2) 0.136(13) Uiso 1 1 d .

loop_
_atom_site_aniso_label
_atom_site_aniso_U_11
_atom_site_aniso_U_22
_atom_site_aniso_U_33
_atom_site_aniso_U_23
_atom_site_aniso_U_13
_atom_site_aniso_U_12
S1 0.0798(5) 0.0523(4) 0.0521(4) -0.0008(3) 0.0048(3) -0.0170(3)
C6 0.0473(13) 0.0393(11) 0.0479(12) 0.0012(9) -0.0113(10) -0.0063(9)
C5 0.0485(14) 0.0426(12) 0.0495(13) 0.0006(10) -0.0100(10) -0.0053(10)
C15 0.0424(13) 0.0422(12) 0.0505(12) 0.0029(9) -0.0133(10) -0.0073(9)
C10 0.0479(14) 0.0444(12) 0.0598(14) 0.0063(10) -0.0140(10) -0.0100(10)
C7 0.0566(15) 0.0490(13) 0.0515(13) -0.0012(10) -0.0093(11) -0.0067(10)
C11 0.0577(16) 0.0513(15) 0.0782(18) 0.0142(13) -0.0088(13) -0.0153(12)
C14 0.0567(15) 0.0439(13) 0.0573(14) -0.0009(11) -0.0048(11) -0.0104(11)
C9 0.0657(17) 0.0405(14) 0.0777(18) 0.0015(12) -0.0154(13) -0.0146(11)
C8 0.0724(18) 0.0443(14) 0.0660(16) -0.0111(12) -0.0107(13) -0.0090(12)
C13 0.0616(17) 0.0652(17) 0.0602(16) -0.0029(13) 0.0005(12) -0.0100(12)
C12 0.0607(17) 0.0705(18) 0.0652(17) 0.0150(14) 0.0025(13) -0.0118(13)
C2 0.0557(15) 0.0469(13) 0.0607(15) -0.0015(10) 0.0018(11) -0.0117(10)
C4 0.0524(14) 0.0473(13) 0.0478(12) 0.0013(10) -0.0020(10) -0.0074(10)
C3 0.095(2) 0.0612(16) 0.0594(16) -0.0080(13) 0.0016(14) -0.0314(14)
C1 0.0740(18) 0.0573(14) 0.0767(17) 0.0030(12) 0.0096(13) -0.0223(12)
O1 0.0880(14) 0.0594(11) 0.0579(10) -0.0097(8) 0.0074(9) -0.0129(9)
N2 0.0596(13) 0.0437(10) 0.0513(11) 0.0041(8) -0.0045(9) -0.0101(8)
N1 0.0966(17) 0.0627(13) 0.0509(12) -0.0006(10) 0.0003(10) -0.0311(11)

loop_
_atom_type_symbol
_atom_type_description
_atom_type_scat_dispersion_real
_atom_type_scat_dispersion_imag
_atom_type_scat_source
C C 0.0033 0.0016 'International Tables Vol C Tables 4.2.6.8 and 6.1.1.4'
H H 0.0000 0.0000 'International Tables Vol C Tables 4.2.6.8 and 6.1.1.4'
N N 0.0061 0.0033 'International Tables Vol C Tables 4.2.6.8 and 6.1.1.4'
O O 0.0106 0.0060 'International Tables Vol C Tables 4.2.6.8 and 6.1.1.4'
S S 0.1246 0.1234 'International Tables Vol C Tables 4.2.6.8 and 6.1.1.4'

loop_
_geom_angle_atom_site_label_1
_geom_angle_atom_site_label_2
_geom_angle_atom_site_label_3
_geom_angle
C4 S1 C2 89.95(10)
C7 C6 C15 119.13(18)
C7 C6 C5 119.58(19)
C15 C6 C5 121.26(18)
N2 C5 C6 122.16(19)
C14 C15 C10 117.1(2)
C14 C15 C6 123.78(18)
C10 C15 C6 119.15(18)
C11 C10 C9 121.4(2)
C11 C10 C15 119.8(2)
C9 C10 C15 118.8(2)
O1 C7 C6 122.68(19)
O1 C7 C8 116.7(2)
C6 C7 C8 120.6(2)
C12 C11 C10 121.5(2)
C13 C14 C15 121.5(2)
C8 C9 C10 122.0(2)
C9 C8 C7 120.3(2)
C14 C13 C12 120.9(2)
C11 C12 C13 119.2(2)
C3 C2 C1 129.5(2)
C3 C2 S1 107.89(17)
C1 C2 S1 122.60(17)
N1 C4 N2 126.34(19)
N1 C4 S1 115.20(16)
N2 C4 S1 118.44(15)
C2 C3 N1 118.2(2)
C5 N2 C4 118.47(17)
C4 N1 C3 108.74(19)

loop_
_geom_bond_atom_site_label_1
_geom_bond_atom_site_label_2
_geom_bond_distance
S1 C4 1.719(2)
S1 C2 1.722(2)
C6 C7 1.398(3)
C6 C15 1.440(3)
C6 C5 1.441(3)
C5 N2 1.294(3)
C15 C14 1.413(3)
C15 C10 1.420(3)
C10 C11 1.408(3)
C10 C9 1.419(3)
C7 O1 1.343(3)
C7 C8 1.413(3)
C11 C12 1.356(3)
C14 C13 1.363(3)
C9 C8 1.346(3)
C13 C12 1.402(3)
C2 C3 1.336(3)
C2 C1 1.499(3)
C4 N1 1.295(2)
C4 N2 1.398(2)
C3 N1 1.384(3)
